data_4101234
_journal_name_full 'Journal of the American Chemical Society'
_journal_paper_doi 10.1021/ja058107f
_journal_year 2006
_chemical_formula_sum 'C19 H35 Mo P3'
_chemical_formula_weight 452.32
_chemical_name_common (NpH)Mo(PMe3)3
_space_group_IT_number 61
_symmetry_cell_setting orthorhombic
_symmetry_space_group_name_Hall '-P 2ac 2ab'
_symmetry_space_group_name_H-M 'P b c a'
_cell_angle_alpha 90.00
_cell_angle_beta 90.00
_cell_angle_gamma 90.00
_cell_formula_units_Z 8
_cell_length_a 16.0464(19)
_cell_length_b 9.5126(12)
_cell_length_c 29.522(4)
_cell_measurement_temperature 243(2)
_cell_volume 4506.3(10)
_diffrn_ambient_temperature 243(2)
_exptl_crystal_density_diffrn 1.333
_cod_depositor_comments
;
The following automatic conversions were performed:
'_symmetry_cell_setting' value 'Orthorhombic' changed to 'orthorhombic'
according to '/home/saulius/struct/CIF-dictionaries/cif_core.dic'
dictionary named 'cif_core.dic' version 2.4.1 from 2010-06-29.

Automatic conversion script
Id: cif_fix_enum 1527 2010-12-29 10:47:43Z saulius 
;
_cod_database_code 4101234

loop_
_symmetry_equiv_pos_as_xyz
'x, y, z'
'-x+1/2, -y, z+1/2'
'-x, y+1/2, -z+1/2'
'x+1/2, -y+1/2, -z'
'-x, -y, -z'
'x-1/2, y, -z-1/2'
'x, -y-1/2, z-1/2'
'-x-1/2, y-1/2, z'

loop_
_atom_site_label
_atom_site_type_symbol
_atom_site_fract_x
_atom_site_fract_y
_atom_site_fract_z
_atom_site_U_iso_or_equiv
_atom_site_adp_type
_atom_site_occupancy
_atom_site_symmetry_multiplicity
_atom_site_calc_flag
_atom_site_refinement_flags
_atom_site_disorder_assembly
_atom_site_disorder_group
Mo Mo 0.00965(4) 0.25648(8) 0.35813(3) 0.0399(2) Uani 1 1 d . . .
P1 P 0.1151(2) 0.2538(4) 0.41487(13) 0.0889(12) Uani 1 1 d . . .
P2 P -0.0091(2) 0.0054(3) 0.36572(12) 0.0738(10) Uani 1 1 d . . .
P3 P -0.0973(2) 0.3064(3) 0.41226(10) 0.0707(9) Uani 1 1 d . . .
C1 C -0.0444(8) 0.2745(12) 0.2834(4) 0.074(3) Uani 1 1 d U . .
C2 C 0.0369(11) 0.2127(18) 0.2842(4) 0.105(5) Uani 1 1 d U . .
H2A H 0.0455 0.1152 0.2735 0.126 Uiso 1 1 calc R . .
C3 C 0.1014(11) 0.288(3) 0.3016(7) 0.139(8) Uani 1 1 d U . .
H3A H 0.1560 0.2404 0.3042 0.167 Uiso 1 1 calc R . .
C4 C 0.0909(10) 0.4148(19) 0.3249(5) 0.109(6) Uani 1 1 d U . .
H4A H 0.1379 0.4585 0.3415 0.130 Uiso 1 1 calc R . .
C5 C 0.0102(8) 0.4740(12) 0.3265(4) 0.074(3) Uani 1 1 d U . .
H5A H -0.0001 0.5573 0.3458 0.089 Uiso 1 1 calc R . .
C6 C -0.0570(6) 0.4092(10) 0.3043(3) 0.043(2) Uani 1 1 d U . .
C7 C -0.1384(7) 0.4687(12) 0.3002(3) 0.062(3) Uani 1 1 d U . .
H7A H -0.1492 0.5564 0.3136 0.075 Uiso 1 1 calc R . .
C8 C -0.2001(8) 0.4026(18) 0.2777(5) 0.101(5) Uani 1 1 d U . .
H8A H -0.2524 0.4463 0.2746 0.122 Uiso 1 1 calc R . .
C9 C -0.1872(11) 0.2718(19) 0.2591(6) 0.130(7) Uani 1 1 d U . .
H9A H -0.2317 0.2245 0.2451 0.156 Uiso 1 1 calc R . .
C10 C -0.1116(11) 0.2107(15) 0.2608(4) 0.112(5) Uani 1 1 d U . .
H10A H -0.1036 0.1234 0.2465 0.135 Uiso 1 1 calc R . .
C11 C 0.2229(7) 0.232(2) 0.3967(7) 0.193(11) Uani 1 1 d . . .
H11A H 0.2592 0.2330 0.4230 0.289 Uiso 1 1 calc R . .
H11B H 0.2381 0.3087 0.3766 0.289 Uiso 1 1 calc R . .
H11C H 0.2289 0.1434 0.3809 0.289 Uiso 1 1 calc R . .
C12 C 0.1258(13) 0.4203(16) 0.4456(6) 0.183(11) Uani 1 1 d . . .
H12A H 0.1698 0.4119 0.4680 0.274 Uiso 1 1 calc R . .
H12B H 0.0737 0.4424 0.4607 0.274 Uiso 1 1 calc R . .
H12C H 0.1396 0.4948 0.4244 0.274 Uiso 1 1 calc R . .
C13 C 0.1238(8) 0.1291(15) 0.4627(4) 0.103(5) Uani 1 1 d . . .
H13A H 0.1725 0.1521 0.4807 0.154 Uiso 1 1 calc R . .
H13B H 0.1291 0.0341 0.4511 0.154 Uiso 1 1 calc R . .
H13C H 0.0743 0.1356 0.4815 0.154 Uiso 1 1 calc R . .
C21 C -0.0438(11) -0.0839(13) 0.4171(5) 0.126(7) Uani 1 1 d . . .
H21A H -0.0464 -0.1844 0.4117 0.188 Uiso 1 1 calc R . .
H21B H -0.0987 -0.0498 0.4255 0.188 Uiso 1 1 calc R . .
H21C H -0.0049 -0.0649 0.4415 0.188 Uiso 1 1 calc R . .
C22 C 0.0845(12) -0.0973(16) 0.3540(6) 0.159(9) Uani 1 1 d . . .
H22A H 0.0723 -0.1966 0.3576 0.238 Uiso 1 1 calc R . .
H22B H 0.1283 -0.0704 0.3749 0.238 Uiso 1 1 calc R . .
H22C H 0.1027 -0.0796 0.3232 0.238 Uiso 1 1 calc R . .
C23 C -0.0821(11) -0.0806(13) 0.3265(5) 0.137(8) Uani 1 1 d . . .
H23A H -0.0840 -0.1806 0.3329 0.206 Uiso 1 1 calc R . .
H23B H -0.0637 -0.0659 0.2956 0.206 Uiso 1 1 calc R . .
H23C H -0.1373 -0.0407 0.3304 0.206 Uiso 1 1 calc R . .
C31 C -0.2011(7) 0.241(2) 0.3957(6) 0.156(9) Uani 1 1 d . . .
H31A H -0.2413 0.2644 0.4190 0.235 Uiso 1 1 calc R . .
H31B H -0.1989 0.1395 0.3920 0.235 Uiso 1 1 calc R . .
H31C H -0.2176 0.2840 0.3673 0.235 Uiso 1 1 calc R . .
C32 C -0.1213(14) 0.4934(16) 0.4226(5) 0.175(11) Uani 1 1 d . . .
H32A H -0.1653 0.5006 0.4450 0.263 Uiso 1 1 calc R . .
H32B H -0.1393 0.5370 0.3946 0.263 Uiso 1 1 calc R . .
H32C H -0.0718 0.5408 0.4337 0.263 Uiso 1 1 calc R . .
C33 C -0.0976(10) 0.2487(17) 0.4732(4) 0.126(7) Uani 1 1 d . . .
H33A H -0.1481 0.2814 0.4878 0.189 Uiso 1 1 calc R . .
H33B H -0.0495 0.2879 0.4885 0.189 Uiso 1 1 calc R . .
H33C H -0.0952 0.1469 0.4746 0.189 Uiso 1 1 calc R . .

loop_
_atom_site_aniso_label
_atom_site_aniso_U_11
_atom_site_aniso_U_22
_atom_site_aniso_U_33
_atom_site_aniso_U_23
_atom_site_aniso_U_13
_atom_site_aniso_U_12
Mo 0.0386(4) 0.0358(4) 0.0453(4) 0.0035(4) -0.0001(3) -0.0010(4)
P1 0.0744(19) 0.081(2) 0.111(3) 0.046(2) -0.0473(19) -0.0354(19)
P2 0.097(2) 0.0356(13) 0.089(2) -0.0088(14) -0.046(2) 0.0090(14)
P3 0.091(2) 0.0724(19) 0.0492(16) 0.0271(14) 0.0281(16) 0.0368(17)
C1 0.104(8) 0.070(8) 0.049(6) -0.002(6) -0.009(6) 0.018(7)
C2 0.128(11) 0.131(13) 0.056(7) 0.003(8) 0.014(8) 0.077(11)
C3 0.080(10) 0.204(19) 0.133(15) 0.092(14) 0.033(10) 0.051(13)
C4 0.081(10) 0.153(14) 0.092(11) 0.086(10) -0.025(8) -0.048(10)
C5 0.096(9) 0.064(7) 0.062(7) 0.036(6) -0.025(7) -0.033(7)
C6 0.060(6) 0.059(6) 0.010(4) 0.013(4) 0.001(4) -0.003(5)
C7 0.079(7) 0.071(7) 0.037(6) 0.027(5) 0.009(5) 0.023(6)
C8 0.064(8) 0.134(12) 0.106(11) 0.072(10) -0.022(8) 0.003(9)
C9 0.150(13) 0.122(12) 0.118(12) 0.068(11) -0.092(11) -0.046(11)
C10 0.194(15) 0.081(9) 0.063(8) 0.002(7) -0.077(10) -0.001(10)
C11 0.044(7) 0.27(2) 0.26(2) 0.18(2) -0.044(11) -0.029(12)
C12 0.29(3) 0.113(13) 0.148(16) 0.036(11) -0.177(18) -0.099(15)
C13 0.096(10) 0.118(11) 0.094(10) 0.040(9) -0.062(9) -0.027(9)
C21 0.177(16) 0.057(8) 0.143(14) 0.053(9) -0.071(13) -0.042(9)
C22 0.196(19) 0.100(12) 0.180(18) -0.042(12) -0.060(16) 0.101(13)
C23 0.221(19) 0.050(8) 0.141(14) -0.009(8) -0.114(14) -0.022(10)
C31 0.056(7) 0.26(2) 0.153(15) 0.127(16) 0.036(9) 0.030(12)
C32 0.34(3) 0.111(12) 0.075(10) 0.030(9) 0.082(14) 0.145(16)
C33 0.182(15) 0.152(14) 0.044(7) 0.048(8) 0.041(8) 0.086(13)

loop_
_geom_bond_atom_site_label_1
_geom_bond_atom_site_label_2
_geom_bond_distance
_geom_bond_site_symmetry_2
_geom_bond_publ_flag
Mo C4 2.220(12) . ?
Mo C3 2.245(16) . ?
Mo C2 2.263(12) . ?
Mo C5 2.270(10) . ?
Mo C1 2.378(11) . ?
Mo P1 2.381(3) . ?
Mo P3 2.393(3) . ?
Mo C6 2.404(8) . ?
Mo P2 2.418(3) . ?
P1 C11 1.822(15) . ?
P1 C12 1.833(16) . ?
P1 C13 1.850(12) . ?
P2 C22 1.825(15) . ?
P2 C21 1.826(14) . ?
P2 C23 1.839(12) . ?
P3 C31 1.845(16) . ?
P3 C32 1.845(13) . ?
P3 C33 1.880(10) . ?
C1 C10 1.406(17) . ?
C1 C2 1.431(17) . ?
C1 C6 1.437(14) . ?
C2 C3 1.36(2) . ?
C2 H2A 0.9900 . ?
C3 C4 1.40(2) . ?
C3 H3A 0.9900 . ?
C4 C5 1.41(2) . ?
C4 H4A 0.9900 . ?
C5 C6 1.405(14) . ?
C5 H5A 0.9900 . ?
C6 C7 1.428(13) . ?
C7 C8 1.349(17) . ?
C7 H7A 0.9400 . ?
C8 C9 1.38(2) . ?
C8 H8A 0.9400 . ?
C9 C10 1.35(2) . ?
C9 H9A 0.9400 . ?
C10 H10A 0.9400 . ?
C11 H11A 0.9700 . ?
C11 H11B 0.9700 . ?
C11 H11C 0.9700 . ?
C12 H12A 0.9700 . ?
C12 H12B 0.9700 . ?
C12 H12C 0.9700 . ?
C13 H13A 0.9700 . ?
C13 H13B 0.9700 . ?
C13 H13C 0.9700 . ?
C21 H21A 0.9700 . ?
C21 H21B 0.9700 . ?
C21 H21C 0.9700 . ?
C22 H22A 0.9700 . ?
C22 H22B 0.9700 . ?
C22 H22C 0.9700 . ?
C23 H23A 0.9700 . ?
C23 H23B 0.9700 . ?
C23 H23C 0.9700 . ?
C31 H31A 0.9700 . ?
C31 H31B 0.9700 . ?
C31 H31C 0.9700 . ?
C32 H32A 0.9700 . ?
C32 H32B 0.9700 . ?
C32 H32C 0.9700 . ?
C33 H33A 0.9700 . ?
C33 H33B 0.9700 . ?
C33 H33C 0.9700 . ?
